data_1543805
loop_
_publ_author_name
'Prabagar, B.'
'Nayak, Sanatan'
'Prasad, Rangu'
'Sahoo, Akhila K.'

_publ_section_title
;
 Dimethyl Sulfoxide and N-Iodosuccinimide Promoted 5-exo-dig Oxidative
 Cyclization of Yne-Tethered Ynamide: Access to Pyrrolidones and
 Spiro-pyrrolidones.
;
_journal_issue 13
_journal_name_full 'Organic letters'
_journal_page_first 3066
_journal_page_last 3069
_journal_paper_doi 10.1021/acs.orglett.6b01149
_journal_volume 18
_journal_year 2016
_chemical_formula_moiety 'C30 H23 N O4 S'
_chemical_formula_sum 'C30 H23 N O4 S'
_chemical_formula_weight 493.55
_chemical_melting_point 461
_chemical_name_systematic
; 
 ? 
;
_space_group_IT_number 33
_symmetry_cell_setting orthorhombic
_symmetry_space_group_name_Hall 'P 2c -2n'
_symmetry_space_group_name_H-M 'P n a 21'
_atom_sites_solution_hydrogens geom
_atom_sites_solution_primary direct
_atom_sites_solution_secondary difmap
_audit_creation_method SHELXL-97
_cell_angle_alpha 90.00
_cell_angle_beta 90.00
_cell_angle_gamma 90.00
_cell_formula_units_Z 16
_cell_length_a 18.3425(3)
_cell_length_b 10.4967(2)
_cell_length_c 52.3489(11)
_cell_measurement_reflns_used 11759
_cell_measurement_temperature 298(2)
_cell_measurement_theta_max 71.95
_cell_measurement_theta_min 3.38
_cell_volume 10079.0(3)
_computing_structure_refinement 'SHELXL-97 (Sheldrick, 1997)'
_computing_structure_solution 'SHELXS-97 (Sheldrick, 1990)'
_diffrn_ambient_temperature 298(2)
_diffrn_measured_fraction_theta_full 0.978
_diffrn_measured_fraction_theta_max 0.978
_diffrn_measurement_device_type 'Xcalibur, Eos, Gemini'
_diffrn_measurement_method '\w scans'
_diffrn_radiation_monochromator graphite
_diffrn_radiation_source 'fine-focus sealed tube'
_diffrn_radiation_type CuK\a
_diffrn_radiation_wavelength 1.54184
_diffrn_reflns_av_R_equivalents 0.0302
_diffrn_reflns_av_sigmaI/netI 0.0487
_diffrn_reflns_limit_h_max 22
_diffrn_reflns_limit_h_min -14
_diffrn_reflns_limit_k_max 12
_diffrn_reflns_limit_k_min -12
_diffrn_reflns_limit_l_max 63
_diffrn_reflns_limit_l_min -55
_diffrn_reflns_number 26003
_diffrn_reflns_theta_full 71.95
_diffrn_reflns_theta_max 71.95
_diffrn_reflns_theta_min 3.38
_exptl_absorpt_coefficient_mu 1.440
_exptl_crystal_colour colorless
_exptl_crystal_density_diffrn 1.301
_exptl_crystal_density_method 'not measured'
_exptl_crystal_description block
_exptl_crystal_F_000 4128
_exptl_crystal_size_max 0.33
_exptl_crystal_size_mid 0.30
_exptl_crystal_size_min 0.28
_refine_diff_density_max 0.292
_refine_diff_density_min -0.301
_refine_diff_density_rms 0.044
_refine_ls_abs_structure_details 'Flack H D (1983), Acta Cryst. A39, 876-881'
_refine_ls_abs_structure_Flack 0.064(19)
_refine_ls_extinction_method none
_refine_ls_goodness_of_fit_ref 1.071
_refine_ls_hydrogen_treatment mixed
_refine_ls_matrix_type full
_refine_ls_number_parameters 1301
_refine_ls_number_reflns 14427
_refine_ls_number_restraints 1
_refine_ls_restrained_S_all 1.071
_refine_ls_R_factor_all 0.0713
_refine_ls_R_factor_gt 0.0578
_refine_ls_shift/su_max 0.000
_refine_ls_shift/su_mean 0.000
_refine_ls_structure_factor_coef Fsqd
_refine_ls_weighting_details 'calc w=1/[\s^2^(Fo^2^)+(0.0377P)^2^+5.8069P] where P=(Fo^2^+2Fc^2^)/3'
_refine_ls_weighting_scheme calc
_refine_ls_wR_factor_gt 0.1295
_refine_ls_wR_factor_ref 0.1383
_reflns_number_gt 11759
_reflns_number_total 14427
_reflns_threshold_expression >2sigma(I)
_cod_data_source_file ol6b01149_si_003.cif
_cod_data_source_block aks166
_cod_depositor_comments
;
The following automatic conversions were performed:

'_chemical_melting_point' value '461K' was changed to '461' - the
value should be numeric and without a unit designator.

Automatic conversion script
Id: cif_fix_values 4268 2015-11-12 08:31:59Z antanas 
;
_cod_original_cell_volume 10079.0(4)
_cod_original_sg_symbol_H-M 'p n a 21'
_cod_database_code 1543805

loop_
_symmetry_equiv_pos_as_xyz
'x, y, z'
'-x, -y, z+1/2'
'x+1/2, -y+1/2, z'
'-x+1/2, y+1/2, z+1/2'

loop_
_atom_site_label
_atom_site_type_symbol
_atom_site_fract_x
_atom_site_fract_y
_atom_site_fract_z
_atom_site_U_iso_or_equiv
_atom_site_adp_type
_atom_site_occupancy
_atom_site_symmetry_multiplicity
_atom_site_calc_flag
_atom_site_refinement_flags
S5 S 0.77700(7) -0.05465(13) 0.80775(2) 0.0539(3) Uani 1 1 d .
S4 S 0.96360(7) 1.05443(14) 0.85271(2) 0.0556(3) Uani 1 1 d .
O14 O 0.8250(2) 1.0543(3) 0.88629(8) 0.0602(10) Uani 1 1 d .
O17 O 0.9156(2) -0.0529(3) 0.77411(8) 0.0595(9) Uani 1 1 d .
O12 O 0.9129(2) 1.1408(4) 0.84197(8) 0.0772(13) Uani 1 1 d .
C190 C 0.9195(2) 0.1776(4) 0.77792(8) 0.0409(10) Uani 1 1 d .
O16 O 0.8277(2) -0.1421(4) 0.81841(8) 0.0760(13) Uani 1 1 d .
O13 O 1.0142(2) 0.9890(5) 0.83681(8) 0.0753(12) Uani 1 1 d .
N4 N 0.9175(2) 0.9382(4) 0.86743(8) 0.0453(9) Uani 1 1 d .
C194 C 0.8901(3) 0.0453(4) 0.78118(9) 0.0427(10) Uani 1 1 d .
C195 C 0.8203(2) 0.8235(4) 0.88264(9) 0.0403(10) Uani 1 1 d .
C196 C 0.7281(2) -0.1312(5) 0.78374(10) 0.0469(11) Uani 1 1 d .
C197 C 0.8504(3) 0.9556(5) 0.87958(9) 0.0469(11) Uani 1 1 d .
C198 C 0.7397(3) 0.7286(5) 0.91650(10) 0.0450(11) Uani 1 1 d .
C199 C 0.9348(3) 0.4767(5) 0.79671(10) 0.0496(12) Uani 1 1 d .
O18 O 0.9236(2) 0.5469(4) 0.88144(10) 0.0797(14) Uani 1 1 d .
C201 C 0.6737(3) -0.0677(5) 0.77083(11) 0.0560(13) Uani 1 1 d .
H201 H 0.6664 0.0189 0.7736 0.067 Uiso 1 1 calc R
O15 O 0.7270(2) 0.0112(5) 0.82391(8) 0.0770(13) Uani 1 1 d .
C203 C 0.8679(3) 0.7409(5) 0.87316(11) 0.0432(11) Uani 1 1 d .
C204 C 0.8719(3) 0.2603(5) 0.78714(11) 0.0448(12) Uani 1 1 d .
O19 O 0.8160(2) 0.4551(4) 0.77933(10) 0.0762(13) Uani 1 1 d .
C206 C 0.8054(2) 0.1945(5) 0.79782(10) 0.0508(12) Uani 1 1 d .
H20A H 0.7996 0.2120 0.8159 0.061 Uiso 1 1 calc R
H20B H 0.7615 0.2199 0.7888 0.061 Uiso 1 1 calc R
C207 C 1.0006(3) 0.2747(4) 0.74408(10) 0.0418(10) Uani 1 1 d .
N5 N 0.8225(2) 0.0616(4) 0.79332(8) 0.0504(10) Uani 1 1 d .
C209 C 0.9334(3) 0.8043(5) 0.86268(10) 0.0521(12) Uani 1 1 d .
H20C H 0.9772 0.7774 0.8716 0.062 Uiso 1 1 calc R
H20D H 0.9389 0.7873 0.8446 0.062 Uiso 1 1 calc R
C210 C 1.0131(2) 1.1333(5) 0.87677(10) 0.0464(11) Uani 1 1 d .
C211 C 0.9375(3) 0.3291(5) 0.73049(10) 0.0510(12) Uani 1 1 d .
C212 C 0.8784(3) 0.2547(6) 0.72291(12) 0.0566(14) Uani 1 1 d .
H212 H 0.8781 0.1680 0.7266 0.068 Uiso 1 1 calc R
C213 C 1.0523(3) 0.1420(5) 0.77714(11) 0.0548(13) Uani 1 1 d .
H213 H 1.0460 0.0888 0.7912 0.066 Uiso 1 1 calc R
C214 C 0.6691(3) 0.7078(5) 0.92568(11) 0.0565(13) Uani 1 1 d .
H214 H 0.6624 0.6575 0.9401 0.068 Uiso 1 1 calc R
C215 C 0.8031(3) 0.6756(5) 0.93065(10) 0.0487(11) Uani 1 1 d .
C216 C 0.7477(2) 0.8037(5) 0.89461(9) 0.0435(10) Uani 1 1 d .
C217 C 0.6182(3) 0.8363(6) 0.89245(12) 0.0619(14) Uani 1 1 d .
H217 H 0.5780 0.8734 0.8846 0.074 Uiso 1 1 calc R
C218 C 0.8057(3) 0.5251(5) 0.86391(11) 0.0537(13) Uani 1 1 d .
C219 C 1.0012(3) 1.2607(5) 0.88091(14) 0.0598(16) Uani 1 1 d .
H219 H 0.9631 1.3024 0.8727 0.072 Uiso 1 1 calc R
C220 C 0.9921(2) 0.1975(4) 0.76606(9) 0.0433(10) Uani 1 1 d .
C221 C 1.0669(3) 1.0693(5) 0.88976(11) 0.0572(13) Uani 1 1 d .
H221 H 1.0736 0.9823 0.8874 0.069 Uiso 1 1 calc R
C222 C 0.6876(3) 0.8564(5) 0.88295(11) 0.0534(12) Uani 1 1 d .
H222 H 0.6937 0.9065 0.8685 0.064 Uiso 1 1 calc R
C223 C 0.8718(3) 0.4045(5) 0.78714(10) 0.0513(12) Uani 1 1 d .
C224 C 0.7995(3) 0.3962(5) 0.86961(12) 0.0636(15) Uani 1 1 d .
H224 H 0.8332 0.3579 0.8804 0.076 Uiso 1 1 calc R
C225 C 0.8685(3) 0.5978(5) 0.87383(11) 0.0532(13) Uani 1 1 d .
C226 C 0.9405(3) 0.6064(5) 0.79085(12) 0.0620(15) Uani 1 1 d .
H226 H 0.9066 0.6441 0.7800 0.074 Uiso 1 1 calc R
C227 C 1.1221(3) 0.1633(5) 0.76790(12) 0.0591(14) Uani 1 1 d .
H227 H 1.1622 0.1262 0.7758 0.071 Uiso 1 1 calc R
C228 C 0.6994(3) 0.5074(6) 0.83727(13) 0.0672(15) Uani 1 1 d .
H228 H 0.6656 0.5447 0.8264 0.081 Uiso 1 1 calc R
C229 C 0.6092(3) 0.7605(5) 0.91376(14) 0.0614(16) Uani 1 1 d .
H229 H 0.5626 0.7448 0.9201 0.074 Uiso 1 1 calc R
C230 C 0.7390(3) -0.2593(5) 0.77978(14) 0.0622(16) Uani 1 1 d .
H230 H 0.7760 -0.3027 0.7883 0.075 Uiso 1 1 calc R
C231 C 1.1308(3) 0.2401(6) 0.74689(14) 0.0635(17) Uani 1 1 d .
H231 H 1.1773 0.2551 0.7405 0.076 Uiso 1 1 calc R
C232 C 0.7546(3) 0.5788(5) 0.84768(11) 0.0563(13) Uani 1 1 d .
H232 H 0.7578 0.6651 0.8437 0.068 Uiso 1 1 calc R
C233 C 0.8204(3) 0.3081(8) 0.71005(12) 0.0741(18) Uani 1 1 d .
H233 H 0.7812 0.2573 0.7052 0.089 Uiso 1 1 calc R
C234 C 0.9856(3) 0.4217(5) 0.81293(11) 0.0592(13) Uani 1 1 d .
H234 H 0.9824 0.3356 0.8169 0.071 Uiso 1 1 calc R
C235 C 1.0460(3) 1.3254(5) 0.89723(13) 0.0696(17) Uani 1 1 d .
H235 H 1.0386 1.4122 0.8997 0.083 Uiso 1 1 calc R
C236 C 0.9957(3) 0.6780(6) 0.80103(14) 0.0720(18) Uani 1 1 d .
H236 H 0.9991 0.7643 0.7972 0.086 Uiso 1 1 calc R
C237 C 0.8600(3) 0.7531(7) 0.93839(12) 0.0659(17) Uani 1 1 d .
H237 H 0.8586 0.8396 0.9346 0.079 Uiso 1 1 calc R
C238 C 1.1016(4) 1.2655(6) 0.91005(14) 0.0698(18) Uani 1 1 d .
C239 C 0.7440(4) 0.3252(6) 0.85937(14) 0.0727(18) Uani 1 1 d .
H239 H 0.7399 0.2393 0.8635 0.087 Uiso 1 1 calc R
C240 C 0.6381(4) -0.2609(6) 0.75010(14) 0.0695(19) Uani 1 1 d .
C241 C 0.6302(3) -0.1324(6) 0.75385(12) 0.0666(16) Uani 1 1 d .
H241 H 0.5948 -0.0882 0.7447 0.080 Uiso 1 1 calc R
C242 C 0.6935(4) -0.3223(6) 0.76281(13) 0.0744(18) Uani 1 1 d .
H242 H 0.7007 -0.4088 0.7599 0.089 Uiso 1 1 calc R
C243 C 1.0716(3) 0.2948(5) 0.73528(11) 0.0563(13) Uani 1 1 d .
H243 H 1.0789 0.3468 0.7211 0.068 Uiso 1 1 calc R
C244 C 0.8074(4) 0.5485(6) 0.93698(14) 0.0791(19) Uani 1 1 d .
H244 H 0.7696 0.4942 0.9323 0.095 Uiso 1 1 calc R
C245 C 1.0410(3) 0.4951(7) 0.82319(14) 0.0736(17) Uani 1 1 d .
H245 H 1.0747 0.4582 0.8342 0.088 Uiso 1 1 calc R
C246 C 0.9356(3) 0.4586(6) 0.72431(13) 0.0702(16) Uani 1 1 d .
H246 H 0.9745 0.5106 0.7289 0.084 Uiso 1 1 calc R
C247 C 1.1107(3) 1.1364(6) 0.90635(12) 0.0700(16) Uani 1 1 d .
H247 H 1.1471 1.0938 0.9153 0.084 Uiso 1 1 calc R
C248 C 0.6948(4) 0.3801(6) 0.84318(14) 0.0759(19) Uani 1 1 d .
H248 H 0.6578 0.3309 0.8361 0.091 Uiso 1 1 calc R
C249 C 1.0466(3) 0.6219(6) 0.81714(14) 0.0738(18) Uani 1 1 d .
H249 H 1.0845 0.6704 0.8238 0.089 Uiso 1 1 calc R
C250 C 0.9216(4) 0.5774(12) 0.95747(17) 0.118(4) Uani 1 1 d .
H250 H 0.9610 0.5439 0.9664 0.141 Uiso 1 1 calc R
C251 C 0.8769(4) 0.5108(8) 0.71147(17) 0.095(2) Uani 1 1 d .
H251 H 0.8762 0.5974 0.7077 0.114 Uiso 1 1 calc R
C252 C 0.8654(4) 0.5002(9) 0.94993(19) 0.110(3) Uani 1 1 d .
H252 H 0.8670 0.4136 0.9537 0.132 Uiso 1 1 calc R
C254 C 0.8202(4) 0.4354(9) 0.70433(15) 0.092(2) Uani 1 1 d .
H254 H 0.7810 0.4705 0.6955 0.111 Uiso 1 1 calc R
C255 C 0.5865(5) -0.3332(8) 0.73257(16) 0.114(3) Uani 1 1 d .
H25A H 0.6087 -0.3428 0.7161 0.170 Uiso 1 1 calc R
H25B H 0.5417 -0.2867 0.7309 0.170 Uiso 1 1 calc R
H25C H 0.5767 -0.4157 0.7397 0.170 Uiso 1 1 calc R
C257 C 0.9190(4) 0.7042(11) 0.95169(14) 0.096(3) Uani 1 1 d .
H257 H 0.9569 0.7577 0.9567 0.116 Uiso 1 1 calc R
C259 C 1.1517(5) 1.3401(9) 0.92723(16) 0.126(4) Uani 1 1 d .
H25D H 1.1986 1.3481 0.9193 0.189 Uiso 1 1 calc R
H25E H 1.1567 1.2966 0.9433 0.189 Uiso 1 1 calc R
H25F H 1.1316 1.4234 0.9301 0.189 Uiso 1 1 calc R
S3 S 0.63636(8) 0.18752(17) 0.55338(4) 0.0775(5) Uani 1 1 d .
N3 N 0.5663(3) 0.2858(5) 0.54793(11) 0.0636(13) Uani 1 1 d .
O1 O 0.6066(2) 0.4617(4) 0.57078(8) 0.0799(13) Uani 1 1 d .
C392 C 0.5090(3) 0.4771(5) 0.53973(10) 0.0542(13) Uani 1 1 d .
C390 C 0.4299(3) 0.4140(5) 0.50153(11) 0.0536(12) Uani 1 1 d .
C400 C 0.5516(3) 0.6678(5) 0.50035(12) 0.0587(14) Uani 1 1 d .
O11 O 0.4412(2) 0.3581(5) 0.48176(9) 0.0817(13) Uani 1 1 d .
C387 C 0.3688(3) 0.5022(5) 0.50485(11) 0.0542(12) Uani 1 1 d .
C406 C 0.7059(4) 0.2560(6) 0.53553(15) 0.0663(18) Uani 1 1 d .
C395 C 0.5161(3) 0.7030(6) 0.52463(12) 0.0634(15) Uani 1 1 d .
C391 C 0.4814(3) 0.3932(5) 0.52345(10) 0.0502(12) Uani 1 1 d .
C393 C 0.5660(3) 0.4137(5) 0.55536(11) 0.0579(13) Uani 1 1 d .
C394 C 0.4957(3) 0.6157(6) 0.54310(12) 0.0621(15) Uani 1 1 d .
O10 O 0.6148(3) 0.0709(4) 0.54198(13) 0.1004(17) Uani 1 1 d .
C388 C 0.3420(3) 0.5662(6) 0.48365(12) 0.0686(16) Uani 1 1 d .
H388 H 0.3639 0.5552 0.4678 0.082 Uiso 1 1 calc R
O9 O 0.6531(3) 0.1947(6) 0.57984(10) 0.1011(18) Uani 1 1 d .
C403 C 0.6181(5) 0.6072(7) 0.45374(14) 0.090(2) Uani 1 1 d .
H403 H 0.6403 0.5875 0.4383 0.108 Uiso 1 1 calc R
C409 C 0.8106(3) 0.3797(7) 0.50615(14) 0.0762(18) Uani 1 1 d .
C297 C 0.5167(3) 0.2647(5) 0.52665(15) 0.0654(17) Uani 1 1 d .
H29A H 0.4809 0.1997 0.5307 0.078 Uiso 1 1 calc R
H29B H 0.5430 0.2399 0.5114 0.078 Uiso 1 1 calc R
C396 C 0.5023(4) 0.8320(6) 0.52962(17) 0.082(2) Uani 1 1 d .
H396 H 0.5174 0.8931 0.5179 0.099 Uiso 1 1 calc R
C399 C 0.4611(4) 0.6553(7) 0.56519(13) 0.082(2) Uani 1 1 d .
H399 H 0.4485 0.5954 0.5775 0.098 Uiso 1 1 calc R
C398 C 0.4449(5) 0.7814(8) 0.56921(18) 0.094(3) Uani 1 1 d .
H398 H 0.4194 0.8066 0.5837 0.113 Uiso 1 1 calc R
C401 C 0.5228(4) 0.7076(7) 0.47704(14) 0.0777(19) Uani 1 1 d .
H401 H 0.4798 0.7544 0.4770 0.093 Uiso 1 1 calc R
C411 C 0.7510(3) 0.3461(7) 0.54661(13) 0.081(2) Uani 1 1 d .
H411 H 0.7466 0.3651 0.5639 0.097 Uiso 1 1 calc R
C405 C 0.6144(3) 0.5928(6) 0.49934(13) 0.0717(17) Uani 1 1 d .
H405 H 0.6345 0.5622 0.5145 0.086 Uiso 1 1 calc R
C404 C 0.6472(4) 0.5633(6) 0.47649(15) 0.083(2) Uani 1 1 d .
H404 H 0.6892 0.5137 0.4763 0.100 Uiso 1 1 calc R
C410 C 0.8026(4) 0.4079(8) 0.53182(15) 0.092(2) Uani 1 1 d .
H410 H 0.8324 0.4693 0.5393 0.110 Uiso 1 1 calc R
C386 C 0.3360(3) 0.5195(6) 0.52824(13) 0.0698(16) Uani 1 1 d .
H386 H 0.3542 0.4784 0.5426 0.084 Uiso 1 1 calc R
C408 C 0.7665(3) 0.2888(7) 0.49588(14) 0.0770(18) Uani 1 1 d .
H408 H 0.7715 0.2682 0.4787 0.092 Uiso 1 1 calc R
C402 C 0.5558(5) 0.6801(8) 0.45427(14) 0.092(2) Uani 1 1 d .
H402 H 0.5361 0.7108 0.4391 0.110 Uiso 1 1 calc R
C407 C 0.7147(4) 0.2267(7) 0.51020(16) 0.0759(19) Uani 1 1 d .
H407 H 0.6856 0.1645 0.5027 0.091 Uiso 1 1 calc R
C389 C 0.2827(4) 0.6463(8) 0.48623(19) 0.101(3) Uani 1 1 d .
H389 H 0.2649 0.6905 0.4721 0.121 Uiso 1 1 calc R
C412 C 0.8655(4) 0.4508(8) 0.49014(17) 0.106(3) Uani 1 1 d .
H41A H 0.8587 0.4295 0.4725 0.159 Uiso 1 1 calc R
H41B H 0.9139 0.4275 0.4953 0.159 Uiso 1 1 calc R
H41C H 0.8588 0.5408 0.4924 0.159 Uiso 1 1 calc R
C384 C 0.2506(5) 0.6604(9) 0.5094(2) 0.118(3) Uani 1 1 d .
H384 H 0.2104 0.7137 0.5111 0.142 Uiso 1 1 calc R
C385 C 0.2765(4) 0.5974(9) 0.53023(18) 0.106(3) Uani 1 1 d .
H385 H 0.2536 0.6073 0.5459 0.127 Uiso 1 1 calc R
C397 C 0.4668(5) 0.8700(7) 0.55148(18) 0.095(3) Uani 1 1 d .
H397 H 0.4577 0.9560 0.5543 0.113 Uiso 1 1 calc R
S2 S 0.87920(8) 1.33164(15) 0.61219(3) 0.0702(4) Uani 1 1 d .
O7 O 0.8575(2) 1.4430(4) 0.62608(12) 0.0981(18) Uani 1 1 d .
O8 O 0.8469(2) 1.0656(5) 0.58989(8) 0.0802(13) Uani 1 1 d .
N2 N 0.8093(2) 1.2315(4) 0.61571(11) 0.0562(11) Uani 1 1 d .
C319 C 0.9578(3) 1.2753(6) 0.65460(13) 0.0649(15) Uani 1 1 d .
H319 H 0.9276 1.3325 0.6631 0.078 Uiso 1 1 calc R
C320 C 0.7262(3) 1.1161(5) 0.63961(10) 0.0483(11) Uani 1 1 d .
C321 C 0.9500(3) 1.2550(5) 0.62874(13) 0.0568(15) Uani 1 1 d .
C322 C 0.7539(3) 1.0367(5) 0.62228(10) 0.0477(11) Uani 1 1 d .
O6 O 0.8967(2) 1.3362(5) 0.58571(9) 0.0959(17) Uani 1 1 d .
C324 C 0.6738(3) 1.0882(5) 0.66055(11) 0.0554(13) Uani 1 1 d .
O5 O 0.6828(2) 1.1372(5) 0.68141(8) 0.0808(13) Uani 1 1 d .
C326 C 0.7973(3) 0.8435(5) 0.66098(11) 0.0556(13) Uani 1 1 d .
C327 C 0.7620(3) 0.8074(5) 0.63635(12) 0.0548(13) Uani 1 1 d .
C328 C 0.7411(3) 0.8989(5) 0.61820(11) 0.0532(13) Uani 1 1 d .
C329 C 0.6118(3) 1.0022(5) 0.65516(11) 0.0512(12) Uani 1 1 d .
C330 C 1.0110(3) 1.2094(7) 0.66760(12) 0.0682(16) Uani 1 1 d .
H330 H 1.0177 1.2249 0.6849 0.082 Uiso 1 1 calc R
C331 C 0.8088(3) 1.1062(5) 0.60667(11) 0.0551(13) Uani 1 1 d .
C332 C 1.0545(3) 1.1213(6) 0.65557(12) 0.0654(15) Uani 1 1 d .
C333 C 0.7669(3) 0.8016(6) 0.68362(13) 0.0697(16) Uani 1 1 d .
H333 H 0.7243 0.7536 0.6833 0.084 Uiso 1 1 calc R
C334 C 0.5809(3) 0.9315(6) 0.67502(13) 0.0704(16) Uani 1 1 d .
H334 H 0.5998 0.9377 0.6915 0.085 Uiso 1 1 calc R
C335 C 0.7074(4) 0.8597(6) 0.59577(13) 0.0729(18) Uani 1 1 d .
H335 H 0.6942 0.9202 0.5836 0.087 Uiso 1 1 calc R
C336 C 0.8620(3) 0.9117(6) 0.66207(12) 0.0645(15) Uani 1 1 d .
H336 H 0.8835 0.9406 0.6471 0.077 Uiso 1 1 calc R
C337 C 0.5813(3) 0.9953(6) 0.63115(12) 0.0664(15) Uani 1 1 d .
H337 H 0.6014 1.0427 0.6179 0.080 Uiso 1 1 calc R
C338 C 0.7599(3) 1.2448(5) 0.63773(14) 0.0592(15) Uani 1 1 d .
H33A H 0.7233 1.3097 0.6346 0.071 Uiso 1 1 calc R
H33B H 0.7866 1.2659 0.6532 0.071 Uiso 1 1 calc R
C339 C 0.5218(4) 0.9198(7) 0.62647(15) 0.088(2) Uani 1 1 d .
H339 H 0.5010 0.9170 0.6103 0.106 Uiso 1 1 calc R
C340 C 0.7998(4) 0.8309(7) 0.70679(14) 0.083(2) Uani 1 1 d .
H340 H 0.7779 0.8050 0.7219 0.100 Uiso 1 1 calc R
C341 C 1.0464(3) 1.1050(7) 0.62980(13) 0.0766(18) Uani 1 1 d .
H341 H 1.0768 1.0484 0.6212 0.092 Uiso 1 1 calc R
C342 C 0.9935(3) 1.1713(7) 0.61622(11) 0.0705(16) Uani 1 1 d .
H342 H 0.9880 1.1584 0.5987 0.085 Uiso 1 1 calc R
C343 C 0.7147(4) 0.6434(7) 0.60861(16) 0.089(2) Uani 1 1 d .
H343 H 0.7067 0.5575 0.6054 0.106 Uiso 1 1 calc R
C344 C 0.8946(4) 0.9370(7) 0.68522(15) 0.0813(19) Uani 1 1 d .
H344 H 0.9384 0.9818 0.6856 0.098 Uiso 1 1 calc R
C345 C 0.7484(4) 0.6808(6) 0.63090(15) 0.0747(18) Uani 1 1 d .
H345 H 0.7625 0.6190 0.6426 0.090 Uiso 1 1 calc R
C347 C 0.6931(5) 0.7333(7) 0.59119(17) 0.086(2) Uani 1 1 d .
H347 H 0.6690 0.7088 0.5764 0.103 Uiso 1 1 calc R
C348 C 0.8637(5) 0.8972(7) 0.70768(14) 0.085(2) Uani 1 1 d .
H348 H 0.8859 0.9150 0.7232 0.102 Uiso 1 1 calc R
C349 C 0.4937(4) 0.8490(8) 0.6458(2) 0.103(3) Uani 1 1 d .
H349 H 0.4540 0.7964 0.6426 0.124 Uiso 1 1 calc R
C350 C 0.5227(4) 0.8532(7) 0.67026(18) 0.092(2) Uani 1 1 d .
H350 H 0.5030 0.8035 0.6832 0.111 Uiso 1 1 calc R
C351 C 1.1100(4) 1.0448(8) 0.67031(16) 0.097(2) Uani 1 1 d .
H35A H 1.0855 0.9804 0.6801 0.145 Uiso 1 1 calc R
H35B H 1.1365 1.1001 0.6816 0.145 Uiso 1 1 calc R
H35C H 1.1432 1.0051 0.6586 0.145 Uiso 1 1 calc R

loop_
_atom_site_aniso_label
_atom_site_aniso_U_11
_atom_site_aniso_U_22
_atom_site_aniso_U_33
_atom_site_aniso_U_23
_atom_site_aniso_U_13
_atom_site_aniso_U_12
S5 0.0512(7) 0.0659(8) 0.0446(6) 0.0127(6) -0.0057(5) -0.0179(6)
S4 0.0520(7) 0.0692(8) 0.0456(6) 0.0134(6) -0.0058(5) -0.0185(6)
O14 0.063(2) 0.0374(18) 0.080(3) -0.0005(19) 0.008(2) 0.0046(16)
O17 0.065(2) 0.0442(19) 0.069(2) -0.0014(18) 0.0045(19) 0.0046(17)
O12 0.073(3) 0.084(3) 0.075(3) 0.037(2) -0.034(2) -0.023(2)
C190 0.042(2) 0.045(2) 0.036(2) 0.003(2) -0.0019(18) 0.001(2)
O16 0.074(3) 0.077(3) 0.077(3) 0.034(2) -0.035(2) -0.024(2)
O13 0.074(3) 0.095(3) 0.057(2) -0.003(2) 0.020(2) -0.027(2)
N4 0.039(2) 0.042(2) 0.054(2) 0.0050(19) 0.0014(18) -0.0096(17)
C194 0.044(2) 0.039(2) 0.046(3) 0.004(2) -0.001(2) -0.001(2)
C195 0.038(2) 0.040(2) 0.043(3) 0.006(2) 0.0004(18) 0.0029(19)
C196 0.039(2) 0.051(3) 0.051(3) 0.007(2) 0.001(2) -0.009(2)
C197 0.045(3) 0.055(3) 0.041(3) 0.008(2) -0.004(2) 0.004(2)
C198 0.045(3) 0.040(2) 0.049(3) -0.004(2) 0.000(2) -0.013(2)
C199 0.050(3) 0.044(3) 0.055(3) -0.004(2) 0.014(2) 0.002(2)
O18 0.062(3) 0.051(2) 0.126(4) 0.005(3) -0.017(3) 0.017(2)
C201 0.055(3) 0.049(3) 0.064(3) 0.001(3) -0.012(3) 0.007(2)
O15 0.074(3) 0.101(3) 0.055(2) -0.008(2) 0.020(2) -0.034(2)
C203 0.042(2) 0.047(3) 0.041(3) 0.002(2) -0.003(2) 0.000(2)
C204 0.038(2) 0.052(3) 0.045(3) 0.004(2) -0.002(2) 0.004(2)
O19 0.061(2) 0.055(2) 0.113(4) 0.000(2) -0.014(2) 0.0175(19)
C206 0.040(2) 0.059(3) 0.054(3) 0.002(3) 0.006(2) 0.005(2)
C207 0.044(2) 0.037(2) 0.045(3) -0.003(2) 0.003(2) -0.0027(19)
N5 0.041(2) 0.065(3) 0.045(2) 0.004(2) 0.0039(18) -0.004(2)
C209 0.038(2) 0.063(3) 0.055(3) 0.004(3) 0.000(2) 0.004(2)
C210 0.039(2) 0.050(3) 0.050(3) 0.013(2) -0.002(2) -0.010(2)
C211 0.050(3) 0.061(3) 0.041(3) 0.003(2) 0.001(2) -0.013(2)
C212 0.057(3) 0.069(4) 0.044(3) -0.003(2) 0.001(2) -0.017(3)
C213 0.049(3) 0.056(3) 0.060(3) 0.000(3) 0.004(2) 0.007(2)
C214 0.056(3) 0.059(3) 0.055(3) -0.002(3) 0.011(2) -0.014(3)
C215 0.047(3) 0.055(3) 0.045(3) 0.004(2) 0.004(2) 0.001(2)
C216 0.040(2) 0.043(3) 0.047(3) -0.004(2) 0.007(2) -0.0039(19)
C217 0.040(3) 0.070(4) 0.075(4) -0.009(3) -0.001(3) 0.008(3)
C218 0.054(3) 0.047(3) 0.061(3) -0.005(2) 0.010(2) 0.008(2)
C219 0.052(3) 0.052(3) 0.075(4) 0.018(3) -0.006(3) 0.002(2)
C220 0.041(2) 0.040(2) 0.049(3) -0.003(2) 0.003(2) 0.001(2)
C221 0.060(3) 0.054(3) 0.058(3) 0.005(3) -0.013(3) 0.003(3)
C222 0.047(3) 0.049(3) 0.064(3) 0.000(3) 0.004(2) 0.010(2)
C223 0.052(3) 0.047(3) 0.055(3) 0.000(2) 0.003(2) 0.020(2)
C224 0.066(3) 0.039(3) 0.086(4) 0.000(3) 0.013(3) 0.012(3)
C225 0.054(3) 0.041(3) 0.064(3) 0.002(3) 0.007(3) 0.005(2)
C226 0.065(3) 0.043(3) 0.077(4) -0.001(3) 0.012(3) 0.007(3)
C227 0.041(3) 0.060(3) 0.077(4) -0.007(3) -0.004(3) 0.007(2)
C228 0.066(4) 0.060(3) 0.076(4) -0.004(3) -0.004(3) -0.003(3)
C229 0.037(3) 0.067(4) 0.080(5) -0.015(3) 0.011(3) -0.004(2)
C230 0.057(3) 0.056(3) 0.074(4) 0.018(3) -0.011(3) -0.006(3)
C231 0.039(3) 0.072(4) 0.080(5) -0.015(3) 0.012(3) -0.010(3)
C232 0.062(3) 0.047(3) 0.060(3) 0.002(3) -0.001(3) 0.001(2)
C233 0.053(3) 0.116(6) 0.054(3) -0.008(4) -0.007(3) -0.019(4)
C234 0.059(3) 0.053(3) 0.066(4) -0.003(3) 0.003(3) -0.001(3)
C235 0.081(4) 0.039(3) 0.089(4) 0.010(3) -0.013(3) -0.007(3)
C236 0.074(4) 0.044(3) 0.098(5) -0.012(3) 0.026(4) -0.009(3)
C237 0.062(3) 0.090(5) 0.045(3) -0.004(3) -0.001(3) -0.013(3)
C238 0.075(4) 0.079(4) 0.055(4) 0.009(3) -0.014(3) -0.021(3)
C239 0.082(4) 0.042(3) 0.094(5) -0.006(3) 0.028(4) -0.008(3)
C240 0.076(4) 0.074(4) 0.059(4) 0.010(3) -0.014(3) -0.035(3)
C241 0.057(3) 0.076(4) 0.067(4) 0.012(3) -0.025(3) -0.002(3)
C242 0.100(5) 0.047(3) 0.076(4) 0.007(3) -0.015(4) -0.012(3)
C243 0.052(3) 0.061(3) 0.056(3) -0.002(3) 0.007(2) -0.013(3)
C244 0.072(4) 0.068(4) 0.098(5) 0.024(4) -0.013(4) -0.002(3)
C245 0.064(4) 0.082(4) 0.075(4) -0.008(4) -0.006(3) -0.006(3)
C246 0.062(3) 0.065(4) 0.085(4) 0.015(3) -0.004(3) -0.010(3)
C247 0.060(3) 0.084(4) 0.066(4) 0.016(3) -0.019(3) 0.006(3)
C248 0.074(4) 0.065(4) 0.089(5) -0.019(4) 0.010(4) -0.021(3)
C249 0.063(4) 0.065(4) 0.093(5) -0.021(4) 0.011(3) -0.012(3)
C250 0.076(5) 0.187(10) 0.090(6) 0.054(7) -0.011(4) 0.019(6)
C251 0.085(5) 0.083(5) 0.118(7) 0.034(5) -0.009(5) 0.010(4)
C252 0.087(5) 0.110(7) 0.133(8) 0.045(6) -0.016(5) 0.016(5)
C254 0.068(4) 0.128(7) 0.081(5) 0.026(5) -0.018(4) 0.009(5)
C255 0.146(7) 0.101(6) 0.094(6) 0.009(5) -0.054(5) -0.060(6)
C257 0.060(4) 0.173(9) 0.057(4) 0.006(5) -0.010(3) -0.024(5)
C259 0.164(9) 0.125(7) 0.090(6) 0.012(5) -0.064(6) -0.049(7)
S3 0.0581(8) 0.0761(10) 0.0982(12) 0.0393(9) -0.0073(8) -0.0049(7)
N3 0.054(3) 0.064(3) 0.073(3) 0.019(3) -0.011(2) -0.006(2)
O1 0.083(3) 0.092(3) 0.065(2) 0.005(2) -0.029(2) -0.019(2)
C392 0.065(3) 0.051(3) 0.047(3) 0.003(2) -0.007(2) -0.019(2)
C390 0.049(3) 0.058(3) 0.054(3) -0.005(3) -0.007(2) -0.011(2)
C400 0.064(3) 0.044(3) 0.068(3) 0.010(3) -0.010(3) -0.017(2)
O11 0.076(3) 0.100(3) 0.069(3) -0.031(3) -0.013(2) 0.016(2)
C387 0.054(3) 0.057(3) 0.052(3) -0.005(3) -0.008(2) -0.009(2)
C406 0.058(3) 0.070(4) 0.071(4) 0.020(3) -0.014(3) -0.001(3)
C395 0.068(4) 0.052(3) 0.071(4) 0.000(3) -0.013(3) -0.015(3)
C391 0.042(3) 0.045(3) 0.063(3) 0.006(2) -0.005(2) -0.009(2)
C393 0.059(3) 0.062(3) 0.052(3) 0.012(3) -0.004(3) -0.016(3)
C394 0.070(4) 0.060(3) 0.056(3) -0.002(3) -0.012(3) -0.021(3)
O10 0.080(3) 0.054(2) 0.166(5) 0.024(3) -0.008(3) -0.015(2)
C388 0.064(3) 0.077(4) 0.065(4) 0.004(3) -0.010(3) -0.005(3)
O9 0.080(3) 0.139(4) 0.085(3) 0.065(3) -0.007(3) -0.002(3)
C403 0.124(7) 0.077(5) 0.069(5) 0.005(4) 0.012(4) -0.020(5)
C409 0.062(4) 0.093(5) 0.074(4) 0.025(4) 0.000(3) -0.001(3)
C297 0.057(3) 0.056(3) 0.083(5) 0.000(3) -0.007(3) -0.014(3)
C396 0.104(5) 0.048(3) 0.096(5) 0.003(4) -0.010(4) -0.025(3)
C399 0.102(5) 0.083(5) 0.061(4) -0.008(4) -0.007(4) -0.017(4)
C398 0.104(6) 0.087(5) 0.090(6) -0.039(5) 0.004(5) -0.007(5)
C401 0.082(4) 0.068(4) 0.083(5) 0.019(4) -0.019(4) -0.010(3)
C411 0.069(4) 0.119(6) 0.055(3) 0.004(4) -0.009(3) -0.032(4)
C405 0.075(4) 0.068(4) 0.072(4) 0.015(3) -0.014(3) -0.013(3)
C404 0.098(5) 0.063(4) 0.090(5) 0.009(4) 0.005(4) 0.003(4)
C410 0.074(4) 0.120(6) 0.082(5) -0.001(5) -0.003(4) -0.039(4)
C386 0.065(4) 0.077(4) 0.067(4) 0.001(3) 0.009(3) -0.005(3)
C408 0.067(4) 0.097(5) 0.068(4) 0.005(4) -0.004(3) 0.005(4)
C402 0.118(6) 0.094(5) 0.063(4) 0.019(4) -0.015(4) -0.007(5)
C407 0.061(4) 0.073(4) 0.093(5) -0.003(4) -0.014(4) -0.003(3)
C389 0.086(5) 0.095(6) 0.123(7) 0.022(5) -0.023(5) 0.016(4)
C412 0.091(6) 0.119(7) 0.109(6) 0.032(6) 0.018(5) -0.007(5)
C384 0.089(6) 0.107(7) 0.159(9) 0.004(7) 0.018(6) 0.039(5)
C385 0.087(5) 0.122(7) 0.108(6) -0.016(6) 0.038(5) 0.004(5)
C397 0.125(7) 0.051(4) 0.108(7) -0.016(4) -0.016(6) -0.014(4)
S2 0.0534(7) 0.0637(8) 0.0934(11) 0.0231(8) -0.0101(7) -0.0061(6)
O7 0.066(3) 0.047(2) 0.182(6) 0.002(3) -0.019(3) -0.0017(19)
O8 0.077(3) 0.097(3) 0.066(3) -0.017(2) 0.023(2) -0.004(2)
N2 0.045(2) 0.058(2) 0.066(3) 0.003(2) 0.001(2) 0.0038(19)
C319 0.060(3) 0.077(4) 0.059(4) -0.006(3) 0.003(3) -0.002(3)
C320 0.049(3) 0.047(3) 0.050(3) -0.004(2) -0.003(2) 0.005(2)
C321 0.049(3) 0.064(4) 0.057(4) 0.008(3) -0.003(3) -0.001(2)
C322 0.048(3) 0.046(3) 0.049(3) 0.001(2) -0.001(2) 0.011(2)
O6 0.075(3) 0.128(4) 0.085(3) 0.057(3) -0.015(2) -0.024(3)
C324 0.051(3) 0.060(3) 0.056(3) -0.003(3) 0.002(2) 0.011(2)
O5 0.072(3) 0.113(4) 0.057(2) -0.031(3) 0.008(2) -0.012(2)
C326 0.061(3) 0.042(3) 0.064(3) 0.003(2) 0.007(3) 0.016(2)
C327 0.052(3) 0.049(3) 0.063(3) -0.002(3) 0.006(3) 0.010(2)
C328 0.056(3) 0.048(3) 0.056(3) -0.009(2) 0.005(2) 0.008(2)
C329 0.047(3) 0.050(3) 0.056(3) -0.002(2) 0.002(2) 0.004(2)
C330 0.064(4) 0.093(4) 0.047(3) -0.003(3) -0.005(3) -0.011(4)
C331 0.047(3) 0.063(3) 0.056(3) -0.001(3) -0.003(2) 0.007(2)
C332 0.049(3) 0.083(4) 0.065(4) 0.015(3) -0.003(3) 0.002(3)
C333 0.069(4) 0.067(4) 0.073(4) 0.014(3) 0.010(3) 0.004(3)
C334 0.067(4) 0.076(4) 0.068(4) 0.005(3) 0.009(3) 0.002(3)
C335 0.099(5) 0.059(3) 0.060(4) -0.012(3) -0.004(3) -0.001(3)
C336 0.067(4) 0.061(3) 0.066(4) 0.010(3) 0.002(3) 0.001(3)
C337 0.057(3) 0.079(4) 0.064(4) -0.003(3) -0.001(3) 0.004(3)
C338 0.056(3) 0.051(3) 0.070(4) -0.008(3) 0.003(3) -0.001(2)
C339 0.073(4) 0.106(5) 0.085(5) -0.010(4) -0.017(4) -0.021(4)
C340 0.101(5) 0.082(5) 0.066(4) 0.011(4) 0.007(4) 0.021(4)
C341 0.065(4) 0.092(5) 0.073(4) -0.001(4) 0.007(3) 0.025(3)
C342 0.063(3) 0.103(5) 0.046(3) -0.002(3) 0.002(3) 0.005(3)
C343 0.111(6) 0.058(4) 0.097(6) -0.025(4) 0.001(5) -0.013(4)
C344 0.084(5) 0.072(4) 0.088(5) 0.003(4) -0.013(4) -0.003(4)
C345 0.093(5) 0.049(3) 0.082(5) 0.001(3) -0.001(4) 0.004(3)
C347 0.113(6) 0.073(4) 0.071(5) -0.021(4) -0.009(4) -0.001(4)
C348 0.121(6) 0.066(4) 0.068(4) -0.003(3) -0.022(4) 0.016(4)
C349 0.076(5) 0.098(6) 0.136(8) -0.005(6) -0.010(5) -0.024(4)
C350 0.083(5) 0.082(5) 0.112(6) 0.015(5) 0.025(5) -0.020(4)
C351 0.074(4) 0.120(6) 0.096(5) 0.042(5) -0.008(4) 0.012(4)

loop_
_atom_type_symbol
_atom_type_description
_atom_type_scat_dispersion_real
_atom_type_scat_dispersion_imag
_atom_type_scat_source
C C 0.0181 0.0091 'International Tables Vol C Tables 4.2.6.8 and 6.1.1.4'
H H 0.0000 0.0000 'International Tables Vol C Tables 4.2.6.8 and 6.1.1.4'
N N 0.0311 0.0180 'International Tables Vol C Tables 4.2.6.8 and 6.1.1.4'
O O 0.0492 0.0322 'International Tables Vol C Tables 4.2.6.8 and 6.1.1.4'
S S 0.3331 0.5567 'International Tables Vol C Tables 4.2.6.8 and 6.1.1.4'

loop_
_geom_angle_atom_site_label_1
_geom_angle_atom_site_label_2
_geom_angle_atom_site_label_3
_geom_angle
O16 S5 O15 120.1(3)
O16 S5 N5 108.9(2)
O15 S5 N5 103.7(3)
O16 S5 C196 108.8(3)
O15 S5 C196 108.7(2)
N5 S5 C196 105.7(2)
O12 S4 O13 120.3(3)
O12 S4 N4 108.5(2)
O13 S4 N4 104.3(2)
O12 S4 C210 108.8(3)
O13 S4 C210 108.0(2)
N4 S4 C210 105.9(2)
C204 C190 C220 130.8(5)
C204 C190 C194 109.2(4)
C220 C190 C194 120.0(4)
C197 N4 C209 112.4(4)
C197 N4 S4 124.1(3)
C209 N4 S4 121.5(3)
O17 C194 N5 126.3(5)
O17 C194 C190 128.8(5)
N5 C194 C190 104.8(4)
C203 C195 C216 131.0(4)
C203 C195 C197 108.7(4)
C216 C195 C197 120.3(4)
C230 C196 C201 120.3(5)
C230 C196 S5 119.0(4)
C201 C196 S5 120.3(4)
O14 C197 N4 126.4(5)
O14 C197 C195 129.0(5)
N4 C197 C195 104.6(4)
C214 C198 C216 117.8(5)
C214 C198 C215 119.7(5)
C216 C198 C215 122.4(4)
C234 C199 C226 119.3(5)
C234 C199 C223 121.5(5)
C226 C199 C223 119.0(5)
C241 C201 C196 119.9(5)
C195 C203 C209 112.4(4)
C195 C203 C225 130.4(5)
C209 C203 C225 116.9(4)
C190 C204 C206 111.6(4)
C190 C204 C223 131.1(5)
C206 C204 C223 117.2(4)
N5 C206 C204 101.8(4)
C243 C207 C220 117.2(5)
C243 C207 C211 120.9(5)
C220 C207 C211 121.9(4)
C194 N5 C206 112.5(4)
C194 N5 S5 124.1(4)
C206 N5 S5 121.6(3)
N4 C209 C203 102.0(4)
C219 C210 C221 120.9(5)
C219 C210 S4 119.3(4)
C221 C210 S4 119.6(4)
C212 C211 C246 117.4(5)
C212 C211 C207 122.1(5)
C246 C211 C207 120.6(5)
C233 C212 C211 120.8(6)
C220 C213 C227 121.7(5)
C229 C214 C198 121.4(5)
C244 C215 C237 117.1(5)
C244 C215 C198 121.8(5)
C237 C215 C198 121.1(5)
C222 C216 C198 120.3(4)
C222 C216 C195 118.3(4)
C198 C216 C195 121.3(4)
C229 C217 C222 119.3(5)
C232 C218 C224 118.1(5)
C232 C218 C225 122.3(5)
C224 C218 C225 119.5(5)
C235 C219 C210 119.2(5)
C213 C220 C207 119.8(4)
C213 C220 C190 118.9(4)
C207 C220 C190 121.3(4)
C210 C221 C247 118.7(5)
C216 C222 C217 121.1(5)
O19 C223 C199 123.2(5)
O19 C223 C204 115.8(5)
C199 C223 C204 120.9(4)
C239 C224 C218 120.4(6)
O18 C225 C218 122.7(5)
O18 C225 C203 117.0(5)
C218 C225 C203 120.2(5)
C236 C226 C199 120.2(6)
C231 C227 C213 118.8(5)
C232 C228 C248 119.2(6)
C214 C229 C217 120.1(5)
C196 C230 C242 118.4(6)
C243 C231 C227 120.6(5)
C228 C232 C218 121.4(5)
C254 C233 C212 120.4(6)
C245 C234 C199 120.0(6)
C219 C235 C238 121.7(5)
C226 C236 C249 120.1(6)
C215 C237 C257 121.3(7)
C235 C238 C247 118.1(6)
C235 C238 C259 120.5(7)
C247 C238 C259 121.5(7)
C248 C239 C224 120.3(6)
C241 C240 C242 118.0(6)
C241 C240 C255 120.8(7)
C242 C240 C255 121.2(6)
C240 C241 C201 121.2(6)
C240 C242 C230 122.1(6)
C231 C243 C207 121.9(5)
C252 C244 C215 121.7(7)
C249 C245 C234 120.3(7)
C251 C246 C211 121.2(6)
C221 C247 C238 121.4(6)
C239 C248 C228 120.6(6)
C245 C249 C236 120.1(6)
C257 C250 C252 119.1(7)
C254 C251 C246 119.9(7)
C244 C252 C250 120.8(8)
C251 C254 C233 120.4(7)
C250 C257 C237 120.0(8)
O10 S3 O9 121.1(4)
O10 S3 N3 104.3(3)
O9 S3 N3 107.4(3)
O10 S3 C406 109.6(4)
O9 S3 C406 110.1(3)
N3 S3 C406 102.6(3)
C393 N3 C297 110.9(5)
C393 N3 S3 123.2(4)
C297 N3 S3 121.1(5)
C391 C392 C393 109.0(5)
C391 C392 C394 131.6(5)
C393 C392 C394 119.3(5)
O11 C390 C387 122.7(5)
O11 C390 C391 118.5(5)
C387 C390 C391 118.8(5)
C401 C400 C405 116.6(6)
C401 C400 C395 120.8(6)
C405 C400 C395 122.6(6)
C386 C387 C388 119.6(6)
C386 C387 C390 121.6(5)
C388 C387 C390 118.8(5)
C407 C406 C411 119.2(7)
C407 C406 S3 120.9(5)
C411 C406 S3 119.8(6)
C394 C395 C396 117.4(6)
C394 C395 C400 123.7(6)
C396 C395 C400 118.9(6)
C392 C391 C390 129.4(5)
C392 C391 C297 111.0(5)
C390 C391 C297 119.0(5)
O1 C393 N3 125.7(6)
O1 C393 C392 127.9(6)
N3 C393 C392 106.3(5)
C399 C394 C395 120.6(6)
C399 C394 C392 117.9(6)
C395 C394 C392 121.4(6)
C389 C388 C387 119.7(7)
C402 C403 C404 119.2(7)
C408 C409 C410 118.0(7)
C408 C409 C412 121.6(7)
C410 C409 C412 120.3(7)
N3 C297 C391 102.6(5)
C397 C396 C395 121.4(7)
C398 C399 C394 121.1(7)
C399 C398 C397 119.0(8)
C402 C401 C400 122.2(7)
C406 C411 C410 119.7(7)
C404 C405 C400 121.4(6)
C405 C404 C403 120.3(7)
C411 C410 C409 121.0(7)
C385 C386 C387 119.7(7)
C409 C408 C407 121.8(7)
C401 C402 C403 120.2(7)
C406 C407 C408 120.2(7)
C384 C389 C388 119.7(8)
C389 C384 C385 120.7(8)
C384 C385 C386 120.6(8)
C398 C397 C396 120.3(7)
O6 S2 O7 122.0(3)
O6 S2 N2 107.5(3)
O7 S2 N2 104.2(3)
O6 S2 C321 109.2(3)
O7 S2 C321 109.1(3)
N2 S2 C321 103.0(3)
C331 N2 C338 110.4(4)
C331 N2 S2 124.1(4)
C338 N2 S2 120.0(4)
C330 C319 C321 118.8(6)
C322 C320 C324 128.7(5)
C322 C320 C338 111.4(5)
C324 C320 C338 119.7(5)
C342 C321 C319 121.0(6)
C342 C321 S2 119.5(5)
C319 C321 S2 119.4(5)
C320 C322 C328 130.5(5)
C320 C322 C331 108.9(5)
C328 C322 C331 120.5(4)
O5 C324 C329 122.2(5)
O5 C324 C320 119.4(5)
C329 C324 C320 118.5(5)
C333 C326 C336 118.3(6)
C333 C326 C327 119.0(6)
C336 C326 C327 122.6(5)
C345 C327 C328 118.0(6)
C345 C327 C326 120.0(6)
C328 C327 C326 122.0(5)
C335 C328 C327 119.4(5)
C335 C328 C322 118.8(5)
C327 C328 C322 121.8(5)
C337 C329 C334 119.0(5)
C337 C329 C324 121.2(5)
C334 C329 C324 119.6(5)
C332 C330 C319 121.5(6)
O8 C331 N2 125.2(6)
O8 C331 C322 128.5(5)
N2 C331 C322 106.3(5)
C341 C332 C330 118.3(6)
C341 C332 C351 120.7(6)
C330 C332 C351 121.0(6)
C326 C333 C340 120.2(6)
C350 C334 C329 120.0(7)
C347 C335 C328 121.2(7)
C344 C336 C326 120.5(6)
C339 C337 C329 121.1(6)
N2 C338 C320 102.8(4)
C349 C339 C337 119.0(7)
C348 C340 C333 121.1(7)
C332 C341 C342 121.1(6)
C321 C342 C341 119.2(6)
C347 C343 C345 119.8(7)
C348 C344 C336 121.1(7)
C343 C345 C327 122.0(7)
C343 C347 C335 119.6(8)
C340 C348 C344 118.8(7)
C339 C349 C350 121.7(7)
C334 C350 C349 119.1(7)

loop_
_geom_bond_atom_site_label_1
_geom_bond_atom_site_label_2
_geom_bond_distance
S5 O16 1.421(4)
S5 O15 1.427(4)
S5 N5 1.661(4)
S5 C196 1.741(5)
S4 O12 1.415(4)
S4 O13 1.423(4)
S4 N4 1.673(4)
S4 C210 1.760(5)
O14 C197 1.190(6)
O17 C194 1.191(6)
C190 C204 1.322(7)
C190 C220 1.485(6)
C190 C194 1.499(6)
N4 C197 1.397(6)
N4 C209 1.458(6)
C194 N5 1.404(6)
C195 C203 1.327(7)
C195 C216 1.485(6)
C195 C197 1.502(7)
C196 C230 1.375(7)
C196 C201 1.377(7)
C198 C214 1.398(7)
C198 C216 1.399(7)
C198 C215 1.486(7)
C199 C234 1.385(7)
C199 C226 1.400(7)
C199 C223 1.471(7)
O18 C225 1.210(6)
C201 C241 1.374(7)
C203 C209 1.479(7)
C203 C225 1.503(7)
C204 C206 1.508(7)
C204 C223 1.513(7)
O19 C223 1.222(6)
C206 N5 1.449(7)
C207 C243 1.397(7)
C207 C220 1.416(7)
C207 C211 1.473(7)
C210 C219 1.372(7)
C210 C221 1.374(7)
C211 C212 1.394(7)
C211 C246 1.398(8)
C212 C233 1.378(9)
C213 C220 1.377(7)
C213 C227 1.386(7)
C214 C229 1.379(8)
C215 C244 1.377(8)
C215 C237 1.384(8)
C216 C222 1.378(7)
C217 C229 1.380(9)
C217 C222 1.382(7)
C218 C232 1.385(7)
C218 C224 1.391(7)
C218 C225 1.475(8)
C219 C235 1.366(8)
C221 C247 1.377(8)
C224 C239 1.370(8)
C226 C236 1.369(8)
C227 C231 1.373(9)
C228 C232 1.372(8)
C228 C248 1.374(9)
C230 C242 1.387(8)
C231 C243 1.370(8)
C233 C254 1.369(10)
C234 C245 1.384(8)
C235 C238 1.374(9)
C236 C249 1.389(9)
C237 C257 1.386(10)
C238 C247 1.379(9)
C238 C259 1.505(9)
C239 C248 1.366(9)
C240 C241 1.371(8)
C240 C242 1.374(9)
C240 C255 1.520(8)
C244 C252 1.360(9)
C245 C249 1.373(9)
C246 C251 1.383(9)
C250 C257 1.366(12)
C250 C252 1.369(12)
C251 C254 1.360(10)
S3 O10 1.418(5)
S3 O9 1.420(5)
S3 N3 1.673(5)
S3 C406 1.737(7)
N3 C393 1.397(7)
N3 C297 1.455(8)
O1 C393 1.209(6)
C392 C391 1.326(7)
C392 C393 1.485(7)
C392 C394 1.487(8)
C390 O11 1.207(7)
C390 C387 1.464(8)
C390 C391 1.502(7)
C400 C401 1.393(8)
C400 C405 1.396(8)
C400 C395 1.475(9)
C387 C386 1.376(8)
C387 C388 1.387(8)
C406 C407 1.371(11)
C406 C411 1.384(9)
C395 C394 1.384(8)
C395 C396 1.401(9)
C391 C297 1.506(8)
C394 C399 1.383(9)
C388 C389 1.382(9)
C403 C402 1.375(10)
C403 C404 1.384(10)
C409 C408 1.362(10)
C409 C410 1.384(10)
C409 C412 1.507(9)
C396 C397 1.375(11)
C399 C398 1.373(10)
C398 C397 1.374(11)
C401 C402 1.367(10)
C411 C410 1.384(9)
C405 C404 1.374(10)
C386 C385 1.368(10)
C408 C407 1.374(10)
C389 C384 1.357(12)
C384 C385 1.361(12)
S2 O6 1.423(5)
S2 O7 1.433(5)
S2 N2 1.668(5)
S2 C321 1.756(6)
O8 C331 1.201(6)
N2 C331 1.398(7)
N2 C338 1.473(8)
C319 C330 1.376(9)
C319 C321 1.377(9)
C320 C322 1.333(7)
C320 C324 1.487(7)
C320 C338 1.488(7)
C321 C342 1.356(8)
C322 C328 1.480(7)
C322 C331 1.488(7)
C324 O5 1.218(7)
C324 C329 1.479(7)
C326 C333 1.382(8)
C326 C336 1.387(8)
C326 C327 1.492(8)
C327 C345 1.382(9)
C327 C328 1.405(8)
C328 C335 1.389(8)
C329 C337 1.378(8)
C329 C334 1.398(8)
C330 C332 1.373(9)
C332 C341 1.368(9)
C332 C351 1.509(8)
C333 C340 1.389(10)
C334 C350 1.370(9)
C335 C347 1.374(9)
C336 C344 1.377(9)
C337 C339 1.371(8)
C339 C349 1.358(11)
C340 C348 1.364(10)
C341 C342 1.390(8)
C343 C347 1.370(11)
C343 C345 1.378(10)
C344 C348 1.371(10)
C349 C350 1.387(11)
